data_4025602
loop_
_publ_author_name
'Kinkini Roy'
'Chun Wang'
'Mark D. Smith'
'Perry J. Pellechia'
'Linda S. Shimizu'

_publ_section_title
;
 Alkali Metal Ions As Probes of Structure and Recognition Properties of
 Macrocyclic Pyridyl Urea Hosts
;
_journal_name_full 'Journal of Organic Chemistry'
_journal_page_first 5453
_journal_page_last 5460
_journal_paper_doi 10.1021/jo1009596
_journal_volume 75
_journal_year 2010
_chemical_formula_moiety 'C28 H40 N8 O2, H2 O'
_chemical_formula_sum 'C28 H42 N8 O3'
_chemical_formula_weight 538.70
_chemical_name_systematic
; 
 ? 
;
_space_group_IT_number 14
_symmetry_cell_setting monoclinic
_symmetry_space_group_name_Hall '-P 2yn'
_symmetry_space_group_name_H-M 'P 1 21/n 1'
_atom_sites_solution_hydrogens geom
_atom_sites_solution_primary direct
_atom_sites_solution_secondary difmap
_audit_creation_method SHELXL-97
_cell_angle_alpha 90.00
_cell_angle_beta 99.2990(10)
_cell_angle_gamma 90.00
_cell_formula_units_Z 8
_cell_length_a 11.7784(8)
_cell_length_b 22.3560(15)
_cell_length_c 27.7304(19)
_cell_measurement_reflns_used 6806
_cell_measurement_temperature 150(2)
_cell_measurement_theta_max 23.190
_cell_measurement_theta_min 2.208
_cell_volume 7206.0(8)
_computing_cell_refinement 'SAINT-Plus Version 6.45 (Bruker, 2001)'
_computing_data_collection 'SMART Version 5.625 (Bruker, 2001)'
_computing_data_reduction 'SAINT-Plus Version 6.45 (Bruker, 2001)'
_computing_molecular_graphics various
_computing_publication_material 'SHELXTL Version 6.14 (Bruker, 2000)'
_computing_structure_refinement 'SHELXL-97 (Sheldrick, 1997)'
_computing_structure_solution 'SHELXS-97 (Sheldrick, 1990)'
_diffrn_ambient_temperature 150(2)
_diffrn_measured_fraction_theta_full 0.998
_diffrn_measured_fraction_theta_max 0.998
_diffrn_measurement_device_type 'Bruker SMART APEX CCD diffractometer'
_diffrn_measurement_method 'omega scans'
_diffrn_radiation_monochromator graphite
_diffrn_radiation_source 'fine-focus sealed tube'
_diffrn_radiation_type MoK\a
_diffrn_radiation_wavelength 0.71073
_diffrn_reflns_av_R_equivalents 0.0634
_diffrn_reflns_av_sigmaI/netI 0.0431
_diffrn_reflns_limit_h_max 13
_diffrn_reflns_limit_h_min -13
_diffrn_reflns_limit_k_max 24
_diffrn_reflns_limit_k_min -24
_diffrn_reflns_limit_l_max 30
_diffrn_reflns_limit_l_min -30
_diffrn_reflns_number 76896
_diffrn_reflns_theta_full 23.30
_diffrn_reflns_theta_max 23.30
_diffrn_reflns_theta_min 1.49
_exptl_absorpt_coefficient_mu 0.067
_exptl_absorpt_correction_type none
_exptl_crystal_colour colorless
_exptl_crystal_density_diffrn 0.993
_exptl_crystal_density_method 'not measured'
_exptl_crystal_description bar
_exptl_crystal_F_000 2320
_exptl_crystal_size_max 0.50
_exptl_crystal_size_mid 0.24
_exptl_crystal_size_min 0.16
_refine_diff_density_max 0.248
_refine_diff_density_min -0.205
_refine_diff_density_rms 0.043
_refine_ls_extinction_method none
_refine_ls_goodness_of_fit_ref 0.933
_refine_ls_hydrogen_treatment mixed
_refine_ls_matrix_type full
_refine_ls_number_parameters 725
_refine_ls_number_reflns 10364
_refine_ls_number_restraints 4
_refine_ls_restrained_S_all 0.933
_refine_ls_R_factor_all 0.0634
_refine_ls_R_factor_gt 0.0453
_refine_ls_shift/su_max 0.001
_refine_ls_shift/su_mean 0.000
_refine_ls_structure_factor_coef Fsqd
_refine_ls_weighting_details 'calc w=1/[\s^2^(Fo^2^)+(0.0766P)^2^+0.0000P] where P=(Fo^2^+2Fc^2^)/3'
_refine_ls_weighting_scheme calc
_refine_ls_wR_factor_gt 0.1185
_refine_ls_wR_factor_ref 0.1254
_reflns_number_gt 7466
_reflns_number_total 10364
_reflns_threshold_expression >2sigma(I)
_cod_data_source_file jo1009596_si_005.cif
_cod_data_source_block cw1421az
_cod_depositor_comments
;
The following automatic conversions were performed:

'_symmetry_cell_setting' value 'Monoclinic' changed to 'monoclinic'
according to the built-in table from CIF Core dictionary named
'cif_core.dic' version 2.4.1 from 2010-06-29.

Automatic conversion script
Id: cif_fix_values 1646 2011-03-28 12:23:43Z adriana 
;
_cod_original_sg_symbol_H-M 'P 21/n'
_cod_database_code 4025602

loop_
_symmetry_equiv_pos_as_xyz
'x, y, z'
'-x+1/2, y+1/2, -z+1/2'
'-x, -y, -z'
'x-1/2, -y-1/2, z-1/2'

loop_
_atom_site_label
_atom_site_type_symbol
_atom_site_fract_x
_atom_site_fract_y
_atom_site_fract_z
_atom_site_U_iso_or_equiv
_atom_site_adp_type
_atom_site_occupancy
_atom_site_symmetry_multiplicity
_atom_site_calc_flag
_atom_site_refinement_flags
_atom_site_disorder_assembly
_atom_site_disorder_group
C1 C 0.50271(16) 0.60319(8) 0.12538(7) 0.0325(5) Uani 1 1 d . . .
C2 C 0.31348(16) 0.64714(10) 0.09047(7) 0.0421(5) Uani 1 1 d . . .
H2A H 0.2514 0.6183 0.0938 0.051 Uiso 1 1 calc R . .
H2B H 0.2825 0.6879 0.0933 0.051 Uiso 1 1 calc R . .
C3 C 0.40258(16) 0.58396(8) 0.04215(7) 0.0397(5) Uani 1 1 d . . .
H3A H 0.4269 0.5786 0.0099 0.048 Uiso 1 1 calc R . .
H3B H 0.3475 0.5516 0.0462 0.048 Uiso 1 1 calc R . .
C4 C 0.40205(17) 0.66410(9) 0.17749(7) 0.0413(5) Uani 1 1 d . . .
H4A H 0.4043 0.7082 0.1741 0.050 Uiso 1 1 calc R . .
H4B H 0.4701 0.6520 0.2013 0.050 Uiso 1 1 calc R . .
C5 C 0.29436(16) 0.64715(9) 0.19781(7) 0.0365(5) Uani 1 1 d . . .
C6 C 0.24288(18) 0.68889(10) 0.22351(8) 0.0538(6) Uani 1 1 d . . .
H6 H 0.2729 0.7283 0.2278 0.065 Uiso 1 1 calc R . .
C7 C 0.1465(2) 0.67246(12) 0.24301(10) 0.0690(8) Uani 1 1 d . . .
H7 H 0.1098 0.7004 0.2613 0.083 Uiso 1 1 calc R . .
C8 C 0.10455(18) 0.61530(11) 0.23561(8) 0.0558(6) Uani 1 1 d . . .
H8 H 0.0381 0.6031 0.2484 0.067 Uiso 1 1 calc R . .
C9 C 0.16073(16) 0.57603(9) 0.20923(7) 0.0376(5) Uani 1 1 d . . .
C10 C 0.11774(18) 0.51269(10) 0.20239(7) 0.0469(5) Uani 1 1 d . . .
H10A H 0.1607 0.4875 0.2286 0.056 Uiso 1 1 calc R . .
H10B H 0.0356 0.5118 0.2062 0.056 Uiso 1 1 calc R . .
C11 C 0.20345(16) 0.44138(9) 0.15337(8) 0.0371(5) Uani 1 1 d . . .
C12 C 0.06251(18) 0.51465(9) 0.11228(7) 0.0439(5) Uani 1 1 d . . .
H12A H -0.0149 0.5250 0.1193 0.053 Uiso 1 1 calc R . .
H12B H 0.1007 0.5523 0.1050 0.053 Uiso 1 1 calc R . .
C13 C 0.16260(16) 0.45470(10) 0.06542(7) 0.0453(5) Uani 1 1 d . . .
H13A H 0.2128 0.4890 0.0607 0.054 Uiso 1 1 calc R . .
H13B H 0.1569 0.4289 0.0361 0.054 Uiso 1 1 calc R . .
C14 C 0.30599(16) 0.37777(9) 0.10408(9) 0.0491(6) Uani 1 1 d . . .
H14A H 0.2968 0.3633 0.0699 0.059 Uiso 1 1 calc R . .
H14B H 0.2968 0.3429 0.1251 0.059 Uiso 1 1 calc R . .
C15 C 0.42630(16) 0.40253(9) 0.11827(8) 0.0397(5) Uani 1 1 d . . .
C16 C 0.50366(17) 0.37640(9) 0.15499(8) 0.0450(5) Uani 1 1 d . . .
H16 H 0.4816 0.3428 0.1723 0.054 Uiso 1 1 calc R . .
C17 C 0.61288(17) 0.39948(9) 0.16614(8) 0.0438(5) Uani 1 1 d . . .
H17 H 0.6680 0.3818 0.1909 0.053 Uiso 1 1 calc R . .
C18 C 0.64055(16) 0.44883(9) 0.14060(7) 0.0405(5) Uani 1 1 d . . .
H18 H 0.7155 0.4657 0.1474 0.049 Uiso 1 1 calc R . .
C19 C 0.55827(15) 0.47365(8) 0.10487(7) 0.0349(5) Uani 1 1 d . . .
C20 C 0.58422(16) 0.52953(8) 0.07748(7) 0.0378(5) Uani 1 1 d . . .
H20A H 0.6629 0.5433 0.0907 0.045 Uiso 1 1 calc R . .
H20B H 0.5827 0.5192 0.0427 0.045 Uiso 1 1 calc R . .
C21 C 0.39490(16) 0.69474(9) 0.02209(7) 0.0401(5) Uani 1 1 d . . .
C22 C 0.48642(19) 0.72733(10) 0.05821(9) 0.0580(6) Uani 1 1 d . . .
H22A H 0.4529 0.7403 0.0866 0.087 Uiso 1 1 calc R . .
H22B H 0.5139 0.7624 0.0422 0.087 Uiso 1 1 calc R . .
H22C H 0.5510 0.7002 0.0689 0.087 Uiso 1 1 calc R . .
C23 C 0.2953(2) 0.73716(10) 0.00614(9) 0.0634(7) Uani 1 1 d . . .
H23A H 0.2392 0.7179 -0.0190 0.095 Uiso 1 1 calc R . .
H23B H 0.3241 0.7737 -0.0072 0.095 Uiso 1 1 calc R . .
H23C H 0.2584 0.7473 0.0343 0.095 Uiso 1 1 calc R . .
C24 C 0.4465(2) 0.67691(11) -0.02236(9) 0.0687(7) Uani 1 1 d . . .
H24A H 0.5126 0.6506 -0.0124 0.103 Uiso 1 1 calc R . .
H24B H 0.4716 0.7128 -0.0379 0.103 Uiso 1 1 calc R . .
H24C H 0.3886 0.6558 -0.0456 0.103 Uiso 1 1 calc R . .
C25 C -0.04788(15) 0.43334(9) 0.06377(7) 0.0371(5) Uani 1 1 d . . .
C26 C -0.05497(18) 0.39446(10) 0.10873(8) 0.0522(6) Uani 1 1 d . . .
H26A H 0.0144 0.3697 0.1160 0.078 Uiso 1 1 calc R . .
H26B H -0.1229 0.3686 0.1022 0.078 Uiso 1 1 calc R . .
H26C H -0.0609 0.4202 0.1368 0.078 Uiso 1 1 calc R . .
C27 C -0.15735(17) 0.47043(10) 0.05300(8) 0.0512(6) Uani 1 1 d . . .
H27A H -0.1636 0.4961 0.0811 0.077 Uiso 1 1 calc R . .
H27B H -0.2241 0.4437 0.0468 0.077 Uiso 1 1 calc R . .
H27C H -0.1548 0.4954 0.0241 0.077 Uiso 1 1 calc R . .
C28 C -0.04155(19) 0.39467(11) 0.01953(8) 0.0570(6) Uani 1 1 d . . .
H28A H -0.0276 0.4200 -0.0078 0.085 Uiso 1 1 calc R . .
H28B H -0.1144 0.3732 0.0104 0.085 Uiso 1 1 calc R . .
H28C H 0.0214 0.3658 0.0273 0.085 Uiso 1 1 calc R . .
C29 C 0.58646(18) 0.29006(10) 0.30099(9) 0.0468(6) Uani 1 1 d . A .
C30 C 0.74323(17) 0.23046(10) 0.34978(8) 0.0470(6) Uani 1 1 d . A .
H30A H 0.7538 0.1866 0.3525 0.056 Uiso 1 1 calc R . .
H30B H 0.8191 0.2486 0.3479 0.056 Uiso 1 1 calc R . .
C31 C 0.67287(19) 0.31399(9) 0.38426(9) 0.0529(6) Uani 1 1 d . A .
H31A H 0.7421 0.3366 0.3790 0.063 Uiso 1 1 calc R . .
H31B H 0.6463 0.3307 0.4136 0.063 Uiso 1 1 calc R . .
C32 C 0.68013(18) 0.21189(10) 0.26169(8) 0.0517(6) Uani 1 1 d . . .
H32A H 0.6142 0.2203 0.2356 0.062 Uiso 1 1 calc R . .
H32B H 0.6791 0.1686 0.2690 0.062 Uiso 1 1 calc R . .
C33 C 0.78963(17) 0.22590(9) 0.24237(7) 0.0392(5) Uani 1 1 d . . .
C34 C 0.8351(2) 0.18359(10) 0.21503(9) 0.0553(6) Uani 1 1 d . . .
H34 H 0.7985 0.1459 0.2088 0.066 Uiso 1 1 calc R . .
C35 C 0.9336(2) 0.19633(11) 0.19687(10) 0.0695(7) Uani 1 1 d . . .
H35 H 0.9666 0.1676 0.1780 0.083 Uiso 1 1 calc R . .
C36 C 0.98414(19) 0.25145(11) 0.20634(8) 0.0550(6) Uani 1 1 d . . .
H36 H 1.0529 0.2613 0.1943 0.066 Uiso 1 1 calc R . .
C37 C 0.93356(16) 0.29233(9) 0.23363(7) 0.0362(5) Uani 1 1 d . . .
C38 C 0.98748(17) 0.35315(9) 0.24214(7) 0.0442(5) Uani 1 1 d . . .
H38A H 1.0720 0.3486 0.2458 0.053 Uiso 1 1 calc R . .
H38B H 0.9627 0.3779 0.2127 0.053 Uiso 1 1 calc R . .
C39 C 0.90055(16) 0.43713(9) 0.27784(8) 0.0365(5) Uani 1 1 d . . .
C40 C 1.00388(18) 0.36036(9) 0.33255(7) 0.0470(5) Uani 1 1 d . . .
H40A H 0.9472 0.3311 0.3411 0.056 Uiso 1 1 calc R . .
H40B H 1.0764 0.3385 0.3312 0.056 Uiso 1 1 calc R . .
C41 C 0.92167(17) 0.44022(10) 0.36764(7) 0.0475(6) Uani 1 1 d . . .
H41A H 0.9345 0.4722 0.3926 0.057 Uiso 1 1 calc R . .
H41B H 0.8583 0.4146 0.3751 0.057 Uiso 1 1 calc R . .
C42 C 0.80150(18) 0.51492(9) 0.31475(8) 0.0495(6) Uani 1 1 d . . .
H42A H 0.8194 0.5444 0.2904 0.059 Uiso 1 1 calc R . .
H42B H 0.8072 0.5358 0.3465 0.059 Uiso 1 1 calc R . .
C43 C 0.67979(18) 0.49352(9) 0.29973(7) 0.0417(5) Uani 1 1 d . . .
C44 C 0.60571(18) 0.52105(9) 0.26248(7) 0.0444(5) Uani 1 1 d . . .
H44 H 0.6312 0.5542 0.2457 0.053 Uiso 1 1 calc R . .
C45 C 0.49526(18) 0.50024(9) 0.24991(8) 0.0474(6) Uani 1 1 d . . .
H45 H 0.4431 0.5189 0.2247 0.057 Uiso 1 1 calc R . .
C46 C 0.46211(18) 0.45198(9) 0.27463(8) 0.0491(6) Uani 1 1 d . . .
H46 H 0.3864 0.4363 0.2666 0.059 Uiso 1 1 calc R . .
C47 C 0.53991(18) 0.42624(9) 0.31141(8) 0.0461(5) Uani 1 1 d . . .
C48 C 0.5054(2) 0.37301(10) 0.34000(10) 0.0622(7) Uani 1 1 d . A .
H48A H 0.5012 0.3861 0.3738 0.075 Uiso 1 1 calc R . .
H48B H 0.4275 0.3598 0.3249 0.075 Uiso 1 1 calc R . .
C49A C 0.621(4) 0.212(2) 0.4134(14) 0.046(4) Uani 0.683(5) 1 d PD A 1
C50A C 0.5210(3) 0.18511(16) 0.37537(12) 0.0517(11) Uiso 0.683(5) 1 d P A 1
H50A H 0.4756 0.2177 0.3582 0.078 Uiso 0.683(5) 1 calc PR A 1
H50B H 0.4715 0.1604 0.3925 0.078 Uiso 0.683(5) 1 calc PR A 1
H50C H 0.5533 0.1605 0.3517 0.078 Uiso 0.683(5) 1 calc PR A 1
C51A C 0.6920(3) 0.16180(18) 0.43965(17) 0.0591(11) Uiso 0.683(5) 1 d P A 1
H51A H 0.7362 0.1421 0.4171 0.089 Uiso 0.683(5) 1 calc PR A 1
H51B H 0.6406 0.1326 0.4514 0.089 Uiso 0.683(5) 1 calc PR A 1
H51C H 0.7449 0.1781 0.4675 0.089 Uiso 0.683(5) 1 calc PR A 1
C52A C 0.5639(3) 0.24656(16) 0.45029(14) 0.0640(12) Uiso 0.683(5) 1 d P A 1
H52A H 0.6220 0.2700 0.4716 0.096 Uiso 0.683(5) 1 calc PR A 1
H52B H 0.5274 0.2184 0.4701 0.096 Uiso 0.683(5) 1 calc PR A 1
H52C H 0.5056 0.2735 0.4329 0.096 Uiso 0.683(5) 1 calc PR A 1
C49B C 0.628(9) 0.215(5) 0.420(3) 0.046(4) Uani 0.317(5) 1 d PD A 2
C50B C 0.5097(7) 0.2198(4) 0.4011(3) 0.067(3) Uiso 0.317(5) 1 d P A 2
H50D H 0.4799 0.2577 0.4116 0.100 Uiso 0.317(5) 1 calc PR A 2
H50E H 0.4686 0.1864 0.4135 0.100 Uiso 0.317(5) 1 calc PR A 2
H50F H 0.4984 0.2183 0.3654 0.100 Uiso 0.317(5) 1 calc PR A 2
C51B C 0.6699(6) 0.1494(3) 0.4193(3) 0.0385(19) Uiso 0.317(5) 1 d P A 2
H51D H 0.6439 0.1272 0.4460 0.058 Uiso 0.317(5) 1 calc PR A 2
H51E H 0.7542 0.1486 0.4236 0.058 Uiso 0.317(5) 1 calc PR A 2
H51F H 0.6382 0.1308 0.3880 0.058 Uiso 0.317(5) 1 calc PR A 2
C52B C 0.6547(7) 0.2361(3) 0.4742(3) 0.063(3) Uiso 0.317(5) 1 d P A 2
H52D H 0.6297 0.2777 0.4766 0.095 Uiso 0.317(5) 1 calc PR A 2
H52E H 0.7376 0.2333 0.4858 0.095 Uiso 0.317(5) 1 calc PR A 2
H52F H 0.6136 0.2105 0.4943 0.095 Uiso 0.317(5) 1 calc PR A 2
C53 C 1.13890(17) 0.43519(11) 0.37611(8) 0.0508(6) Uani 1 1 d . . .
C54 C 1.1730(2) 0.45700(12) 0.32812(8) 0.0640(7) Uani 1 1 d . . .
H54A H 1.1730 0.4231 0.3057 0.096 Uiso 1 1 calc R . .
H54B H 1.2501 0.4747 0.3346 0.096 Uiso 1 1 calc R . .
H54C H 1.1177 0.4871 0.3133 0.096 Uiso 1 1 calc R . .
C55 C 1.2272(2) 0.38945(13) 0.39952(10) 0.0776(8) Uani 1 1 d . . .
H55A H 1.2055 0.3750 0.4301 0.116 Uiso 1 1 calc R . .
H55B H 1.3033 0.4082 0.4063 0.116 Uiso 1 1 calc R . .
H55C H 1.2296 0.3557 0.3771 0.116 Uiso 1 1 calc R . .
C56 C 1.1402(2) 0.48729(13) 0.41110(9) 0.0743(8) Uani 1 1 d . . .
H56A H 1.0884 0.5187 0.3959 0.111 Uiso 1 1 calc R . .
H56B H 1.2185 0.5032 0.4189 0.111 Uiso 1 1 calc R . .
H56C H 1.1146 0.4737 0.4412 0.111 Uiso 1 1 calc R . .
N1 N 0.41034(13) 0.63734(7) 0.13070(5) 0.0355(4) Uani 1 1 d . . .
N2 N 0.34584(13) 0.64043(7) 0.04297(6) 0.0357(4) Uani 1 1 d . . .
N3 N 0.50390(12) 0.57843(7) 0.08057(5) 0.0339(4) Uani 1 1 d . . .
N4 N 0.25470(13) 0.59116(7) 0.19036(5) 0.0354(4) Uani 1 1 d . . .
N5 N 0.12921(13) 0.48696(7) 0.15559(6) 0.0372(4) Uani 1 1 d . . .
N6 N 0.05031(13) 0.47644(7) 0.06993(5) 0.0373(4) Uani 1 1 d . . .
N7 N 0.21474(13) 0.42080(7) 0.10816(6) 0.0386(4) Uani 1 1 d . . .
N8 N 0.45202(13) 0.45062(7) 0.09301(6) 0.0371(4) Uani 1 1 d . . .
N9 N 0.66350(13) 0.24421(8) 0.30463(6) 0.0433(4) Uani 1 1 d . . .
N10 N 0.70324(14) 0.25223(7) 0.39299(6) 0.0434(4) Uani 1 1 d D . .
N11 N 0.58319(15) 0.32218(8) 0.34217(7) 0.0507(5) Uani 1 1 d . . .
N12 N 0.83806(13) 0.27982(7) 0.25202(6) 0.0383(4) Uani 1 1 d . . .
N13 N 0.96100(13) 0.38522(7) 0.28415(6) 0.0379(4) Uani 1 1 d . . .
N14 N 1.02463(13) 0.40481(8) 0.37043(6) 0.0424(4) Uani 1 1 d . . .
N15 N 0.88747(14) 0.46751(7) 0.31927(6) 0.0418(4) Uani 1 1 d . . .
N16 N 0.64758(15) 0.44649(8) 0.32450(6) 0.0453(4) Uani 1 1 d . . .
O1 O 0.58469(11) 0.59648(6) 0.15929(5) 0.0401(3) Uani 1 1 d . . .
O2 O 0.25610(12) 0.41775(7) 0.19081(5) 0.0522(4) Uani 1 1 d . . .
O3 O 0.51924(12) 0.30017(7) 0.26249(6) 0.0605(4) Uani 1 1 d . . .
O4 O 0.86287(11) 0.45741(6) 0.23684(5) 0.0446(4) Uani 1 1 d . . .
O5 O 0.82059(13) 0.56656(7) 0.18569(6) 0.0590(4) Uani 1 1 d D . .
H5A H 0.7477(12) 0.5719(12) 0.1792(10) 0.089 Uiso 1 1 d D . .
H5B H 0.829(2) 0.5334(8) 0.2022(9) 0.089 Uiso 1 1 d D . .
O6 O 0.2818(3) 0.3162(3) 0.2373(4) 0.0514(18) Uiso 0.412(9) 1 d P A .
O7 O 0.2869(4) 0.2983(3) 0.2139(3) 0.049(2) Uiso 0.309(9) 1 d P A .
O8 O 0.2790(4) 0.3309(3) 0.2623(3) 0.041(2) Uiso 0.279(8) 1 d P A .

loop_
_atom_site_aniso_label
_atom_site_aniso_U_11
_atom_site_aniso_U_22
_atom_site_aniso_U_33
_atom_site_aniso_U_23
_atom_site_aniso_U_13
_atom_site_aniso_U_12
C1 0.0312(11) 0.0278(11) 0.0381(12) 0.0042(9) 0.0049(10) -0.0016(9)
C2 0.0327(11) 0.0476(13) 0.0461(13) 0.0096(10) 0.0065(10) 0.0039(10)
C3 0.0396(11) 0.0368(12) 0.0406(12) -0.0010(9) 0.0004(10) -0.0020(9)
C4 0.0447(12) 0.0353(12) 0.0448(13) -0.0068(10) 0.0103(10) -0.0001(10)
C5 0.0328(11) 0.0419(13) 0.0341(11) -0.0066(10) 0.0033(9) 0.0045(10)
C6 0.0411(13) 0.0504(14) 0.0705(16) -0.0244(12) 0.0108(12) 0.0003(11)
C7 0.0470(14) 0.0722(18) 0.094(2) -0.0411(15) 0.0300(14) -0.0026(13)
C8 0.0380(12) 0.0712(17) 0.0620(15) -0.0219(13) 0.0193(11) -0.0037(12)
C9 0.0334(11) 0.0485(13) 0.0298(11) -0.0026(10) 0.0021(9) 0.0024(10)
C10 0.0459(12) 0.0559(14) 0.0407(13) -0.0001(11) 0.0128(10) -0.0043(11)
C11 0.0265(10) 0.0407(12) 0.0429(13) 0.0071(11) 0.0016(9) -0.0064(9)
C12 0.0450(12) 0.0382(12) 0.0443(13) 0.0012(10) -0.0056(10) -0.0006(10)
C13 0.0344(11) 0.0616(14) 0.0408(12) 0.0042(11) 0.0082(10) -0.0092(10)
C14 0.0382(12) 0.0385(12) 0.0721(16) -0.0037(11) 0.0140(11) -0.0034(10)
C15 0.0353(11) 0.0310(11) 0.0551(13) -0.0056(10) 0.0149(10) 0.0025(9)
C16 0.0442(13) 0.0347(12) 0.0594(15) 0.0059(10) 0.0184(11) 0.0066(10)
C17 0.0395(12) 0.0398(12) 0.0521(13) 0.0027(11) 0.0072(10) 0.0083(10)
C18 0.0302(11) 0.0386(12) 0.0529(13) -0.0066(11) 0.0078(10) 0.0015(9)
C19 0.0300(11) 0.0318(11) 0.0443(12) -0.0079(9) 0.0106(9) 0.0048(9)
C20 0.0338(11) 0.0346(11) 0.0464(12) -0.0037(9) 0.0110(9) 0.0015(9)
C21 0.0412(12) 0.0384(12) 0.0404(12) 0.0057(10) 0.0061(10) -0.0059(10)
C22 0.0535(14) 0.0492(14) 0.0692(16) 0.0074(12) 0.0038(12) -0.0148(11)
C23 0.0645(15) 0.0459(14) 0.0758(17) 0.0185(13) -0.0010(13) 0.0025(12)
C24 0.0874(18) 0.0670(17) 0.0561(16) 0.0059(13) 0.0252(14) -0.0121(14)
C25 0.0308(10) 0.0461(12) 0.0344(11) -0.0003(10) 0.0056(9) -0.0046(9)
C26 0.0407(12) 0.0582(14) 0.0565(14) 0.0104(12) 0.0037(11) -0.0127(11)
C27 0.0362(12) 0.0691(15) 0.0473(13) 0.0006(12) 0.0040(10) 0.0004(11)
C28 0.0497(13) 0.0640(16) 0.0594(15) -0.0193(12) 0.0152(11) -0.0157(12)
C29 0.0357(12) 0.0476(14) 0.0590(16) 0.0229(12) 0.0134(12) -0.0011(11)
C30 0.0400(12) 0.0532(14) 0.0507(14) 0.0175(11) 0.0157(11) 0.0094(10)
C31 0.0543(14) 0.0421(13) 0.0637(15) 0.0123(11) 0.0142(12) -0.0030(11)
C32 0.0514(14) 0.0485(14) 0.0555(15) 0.0030(12) 0.0098(11) -0.0101(11)
C33 0.0422(12) 0.0368(12) 0.0375(12) 0.0055(10) 0.0031(10) 0.0018(10)
C34 0.0607(15) 0.0384(13) 0.0669(16) -0.0058(12) 0.0105(13) -0.0017(11)
C35 0.0738(18) 0.0555(17) 0.0860(19) -0.0222(14) 0.0335(15) 0.0032(14)
C36 0.0515(14) 0.0573(16) 0.0613(15) -0.0039(12) 0.0247(12) 0.0043(12)
C37 0.0336(11) 0.0402(12) 0.0352(11) 0.0045(9) 0.0065(9) 0.0054(10)
C38 0.0432(12) 0.0458(13) 0.0465(13) 0.0047(10) 0.0162(10) -0.0005(10)
C39 0.0307(11) 0.0358(12) 0.0417(13) 0.0019(10) 0.0020(9) -0.0039(9)
C40 0.0472(12) 0.0432(13) 0.0488(13) 0.0099(11) 0.0024(11) -0.0001(10)
C41 0.0425(12) 0.0592(14) 0.0406(13) 0.0034(11) 0.0059(10) -0.0015(11)
C42 0.0537(14) 0.0379(12) 0.0558(14) -0.0008(11) 0.0055(11) 0.0054(11)
C43 0.0503(13) 0.0326(12) 0.0436(12) 0.0003(10) 0.0120(10) 0.0102(10)
C44 0.0553(14) 0.0325(12) 0.0461(13) 0.0035(10) 0.0103(11) 0.0088(10)
C45 0.0490(13) 0.0403(13) 0.0515(14) 0.0061(11) 0.0038(11) 0.0129(11)
C46 0.0411(12) 0.0422(13) 0.0651(15) 0.0064(12) 0.0119(11) 0.0114(11)
C47 0.0404(13) 0.0421(13) 0.0597(14) 0.0103(11) 0.0195(11) 0.0131(10)
C48 0.0530(14) 0.0534(15) 0.0869(18) 0.0273(13) 0.0310(13) 0.0172(12)
C49A 0.052(5) 0.043(5) 0.050(10) 0.012(7) 0.025(7) 0.009(2)
C49B 0.052(5) 0.043(5) 0.050(10) 0.012(7) 0.025(7) 0.009(2)
C53 0.0401(12) 0.0714(16) 0.0395(13) 0.0014(12) 0.0022(10) -0.0083(12)
C54 0.0541(14) 0.0865(18) 0.0513(15) 0.0042(13) 0.0079(12) -0.0254(13)
C55 0.0445(14) 0.115(2) 0.0680(17) 0.0102(16) -0.0056(13) 0.0024(15)
C56 0.0661(17) 0.092(2) 0.0643(17) -0.0172(15) 0.0102(13) -0.0229(15)
N1 0.0337(9) 0.0372(9) 0.0358(10) -0.0028(8) 0.0061(7) 0.0045(8)
N2 0.0333(9) 0.0332(9) 0.0402(10) 0.0036(8) 0.0049(8) -0.0003(7)
N3 0.0315(9) 0.0329(9) 0.0368(10) -0.0039(7) 0.0038(7) 0.0034(7)
N4 0.0368(9) 0.0365(10) 0.0335(9) 0.0001(7) 0.0073(8) 0.0024(8)
N5 0.0366(9) 0.0391(10) 0.0344(9) 0.0009(8) 0.0014(7) 0.0016(8)
N6 0.0327(9) 0.0429(10) 0.0355(10) 0.0033(8) 0.0028(7) -0.0038(8)
N7 0.0316(9) 0.0422(10) 0.0427(11) 0.0014(8) 0.0081(8) 0.0017(8)
N8 0.0309(9) 0.0313(9) 0.0501(11) -0.0038(8) 0.0091(8) 0.0019(7)
N9 0.0375(10) 0.0452(10) 0.0485(11) 0.0116(9) 0.0110(8) 0.0033(8)
N10 0.0438(10) 0.0386(10) 0.0506(11) 0.0126(8) 0.0156(8) 0.0036(8)
N11 0.0496(11) 0.0458(11) 0.0594(13) 0.0191(10) 0.0166(10) 0.0118(9)
N12 0.0388(10) 0.0382(10) 0.0388(10) 0.0027(8) 0.0096(8) 0.0005(8)
N13 0.0397(9) 0.0377(10) 0.0356(10) 0.0030(8) 0.0040(8) 0.0010(8)
N14 0.0353(9) 0.0518(11) 0.0393(10) 0.0052(9) 0.0040(8) -0.0010(8)
N15 0.0438(10) 0.0405(10) 0.0397(10) -0.0005(8) 0.0020(8) 0.0041(8)
N16 0.0475(11) 0.0413(11) 0.0494(11) 0.0070(9) 0.0144(9) 0.0142(9)
O1 0.0379(8) 0.0385(8) 0.0415(8) 0.0007(6) -0.0010(7) 0.0027(6)
O2 0.0446(8) 0.0602(10) 0.0489(9) 0.0171(8) -0.0015(7) 0.0034(7)
O3 0.0451(9) 0.0646(11) 0.0687(11) 0.0300(9) 0.0001(8) -0.0029(8)
O4 0.0439(8) 0.0457(9) 0.0414(9) 0.0082(7) -0.0013(7) 0.0002(7)
O5 0.0401(8) 0.0498(10) 0.0836(12) 0.0188(9) -0.0009(9) -0.0055(8)

loop_
_atom_type_symbol
_atom_type_description
_atom_type_scat_dispersion_real
_atom_type_scat_dispersion_imag
_atom_type_scat_source
C C 0.0033 0.0016 'International Tables Vol C Tables 4.2.6.8 and 6.1.1.4'
H H 0.0000 0.0000 'International Tables Vol C Tables 4.2.6.8 and 6.1.1.4'
N N 0.0061 0.0033 'International Tables Vol C Tables 4.2.6.8 and 6.1.1.4'
O O 0.0106 0.0060 'International Tables Vol C Tables 4.2.6.8 and 6.1.1.4'

loop_
_geom_angle_atom_site_label_1
_geom_angle_atom_site_label_2
_geom_angle_atom_site_label_3
_geom_angle
_geom_angle_site_symmetry_1
_geom_angle_site_symmetry_3
_geom_angle_publ_flag
O1 C1 N1 121.61(17) . . ?
O1 C1 N3 121.31(17) . . ?
N1 C1 N3 117.03(16) . . ?
N2 C2 N1 112.94(15) . . ?
N2 C2 H2A 109.0 . . ?
N1 C2 H2A 109.0 . . ?
N2 C2 H2B 109.0 . . ?
N1 C2 H2B 109.0 . . ?
H2A C2 H2B 107.8 . . ?
N2 C3 N3 112.89(15) . . ?
N2 C3 H3A 109.0 . . ?
N3 C3 H3A 109.0 . . ?
N2 C3 H3B 109.0 . . ?
N3 C3 H3B 109.0 . . ?
H3A C3 H3B 107.8 . . ?
N1 C4 C5 114.30(16) . . ?
N1 C4 H4A 108.7 . . ?
C5 C4 H4A 108.7 . . ?
N1 C4 H4B 108.7 . . ?
C5 C4 H4B 108.7 . . ?
H4A C4 H4B 107.6 . . ?
N4 C5 C6 122.85(19) . . ?
N4 C5 C4 117.88(17) . . ?
C6 C5 C4 119.26(18) . . ?
C5 C6 C7 118.8(2) . . ?
C5 C6 H6 120.6 . . ?
C7 C6 H6 120.6 . . ?
C8 C7 C6 119.1(2) . . ?
C8 C7 H7 120.5 . . ?
C6 C7 H7 120.5 . . ?
C7 C8 C9 118.7(2) . . ?
C7 C8 H8 120.7 . . ?
C9 C8 H8 120.7 . . ?
N4 C9 C8 122.92(19) . . ?
N4 C9 C10 118.02(17) . . ?
C8 C9 C10 119.03(19) . . ?
N5 C10 C9 114.14(17) . . ?
N5 C10 H10A 108.7 . . ?
C9 C10 H10A 108.7 . . ?
N5 C10 H10B 108.7 . . ?
C9 C10 H10B 108.7 . . ?
H10A C10 H10B 107.6 . . ?
O2 C11 N5 121.58(19) . . ?
O2 C11 N7 121.18(19) . . ?
N5 C11 N7 117.20(17) . . ?
N6 C12 N5 112.84(16) . . ?
N6 C12 H12A 109.0 . . ?
N5 C12 H12A 109.0 . . ?
N6 C12 H12B 109.0 . . ?
N5 C12 H12B 109.0 . . ?
H12A C12 H12B 107.8 . . ?
N6 C13 N7 112.28(16) . . ?
N6 C13 H13A 109.1 . . ?
N7 C13 H13A 109.1 . . ?
N6 C13 H13B 109.1 . . ?
N7 C13 H13B 109.1 . . ?
H13A C13 H13B 107.9 . . ?
N7 C14 C15 114.13(16) . . ?
N7 C14 H14A 108.7 . . ?
C15 C14 H14A 108.7 . . ?
N7 C14 H14B 108.7 . . ?
C15 C14 H14B 108.7 . . ?
H14A C14 H14B 107.6 . . ?
N8 C15 C16 123.02(18) . . ?
N8 C15 C14 115.94(18) . . ?
C16 C15 C14 121.04(19) . . ?
C17 C16 C15 119.28(19) . . ?
C17 C16 H16 120.4 . . ?
C15 C16 H16 120.4 . . ?
C16 C17 C18 118.38(19) . . ?
C16 C17 H17 120.8 . . ?
C18 C17 H17 120.8 . . ?
C17 C18 C19 119.48(18) . . ?
C17 C18 H18 120.3 . . ?
C19 C18 H18 120.3 . . ?
N8 C19 C18 122.52(18) . . ?
N8 C19 C20 116.58(16) . . ?
C18 C19 C20 120.89(17) . . ?
N3 C20 C19 113.74(15) . . ?
N3 C20 H20A 108.8 . . ?
C19 C20 H20A 108.8 . . ?
N3 C20 H20B 108.8 . . ?
C19 C20 H20B 108.8 . . ?
H20A C20 H20B 107.7 . . ?
N2 C21 C24 109.36(17) . . ?
N2 C21 C23 106.89(16) . . ?
C24 C21 C23 108.68(19) . . ?
N2 C21 C22 114.00(16) . . ?
C24 C21 C22 108.98(18) . . ?
C23 C21 C22 108.81(18) . . ?
C21 C22 H22A 109.5 . . ?
C21 C22 H22B 109.5 . . ?
H22A C22 H22B 109.5 . . ?
C21 C22 H22C 109.5 . . ?
H22A C22 H22C 109.5 . . ?
H22B C22 H22C 109.5 . . ?
C21 C23 H23A 109.5 . . ?
C21 C23 H23B 109.5 . . ?
H23A C23 H23B 109.5 . . ?
C21 C23 H23C 109.5 . . ?
H23A C23 H23C 109.5 . . ?
H23B C23 H23C 109.5 . . ?
C21 C24 H24A 109.5 . . ?
C21 C24 H24B 109.5 . . ?
H24A C24 H24B 109.5 . . ?
C21 C24 H24C 109.5 . . ?
H24A C24 H24C 109.5 . . ?
H24B C24 H24C 109.5 . . ?
N6 C25 C28 108.83(15) . . ?
N6 C25 C27 106.66(16) . . ?
C28 C25 C27 107.67(17) . . ?
N6 C25 C26 114.56(15) . . ?
C28 C25 C26 110.61(18) . . ?
C27 C25 C26 108.23(16) . . ?
C25 C26 H26A 109.5 . . ?
C25 C26 H26B 109.5 . . ?
H26A C26 H26B 109.5 . . ?
C25 C26 H26C 109.5 . . ?
H26A C26 H26C 109.5 . . ?
H26B C26 H26C 109.5 . . ?
C25 C27 H27A 109.5 . . ?
C25 C27 H27B 109.5 . . ?
H27A C27 H27B 109.5 . . ?
C25 C27 H27C 109.5 . . ?
H27A C27 H27C 109.5 . . ?
H27B C27 H27C 109.5 . . ?
C25 C28 H28A 109.5 . . ?
C25 C28 H28B 109.5 . . ?
H28A C28 H28B 109.5 . . ?
C25 C28 H28C 109.5 . . ?
H28A C28 H28C 109.5 . . ?
H28B C28 H28C 109.5 . . ?
O3 C29 N11 121.8(2) . . ?
O3 C29 N9 121.7(2) . . ?
N11 C29 N9 116.5(2) . . ?
N10 C30 N9 112.80(16) . . ?
N10 C30 H30A 109.0 . . ?
N9 C30 H30A 109.0 . . ?
N10 C30 H30B 109.0 . . ?
N9 C30 H30B 109.0 . . ?
H30A C30 H30B 107.8 . . ?
N10 C31 N11 112.64(18) . . ?
N10 C31 H31A 109.1 . . ?
N11 C31 H31A 109.1 . . ?
N10 C31 H31B 109.1 . . ?
N11 C31 H31B 109.1 . . ?
H31A C31 H31B 107.8 . . ?
N9 C32 C33 115.48(17) . . ?
N9 C32 H32A 108.4 . . ?
C33 C32 H32A 108.4 . . ?
N9 C32 H32B 108.4 . . ?
C33 C32 H32B 108.4 . . ?
H32A C32 H32B 107.5 . . ?
N12 C33 C34 122.49(19) . . ?
N12 C33 C32 118.46(18) . . ?
C34 C33 C32 119.04(19) . . ?
C35 C34 C33 119.3(2) . . ?
C35 C34 H34 120.3 . . ?
C33 C34 H34 120.3 . . ?
C34 C35 C36 118.9(2) . . ?
C34 C35 H35 120.6 . . ?
C36 C35 H35 120.6 . . ?
C35 C36 C37 119.1(2) . . ?
C35 C36 H36 120.5 . . ?
C37 C36 H36 120.5 . . ?
N12 C37 C36 122.28(19) . . ?
N12 C37 C38 119.29(17) . . ?
C36 C37 C38 118.42(18) . . ?
N13 C38 C37 115.79(16) . . ?
N13 C38 H38A 108.3 . . ?
C37 C38 H38A 108.3 . . ?
N13 C38 H38B 108.3 . . ?
C37 C38 H38B 108.3 . . ?
H38A C38 H38B 107.4 . . ?
O4 C39 N13 122.28(18) . . ?
O4 C39 N15 121.23(18) . . ?
N13 C39 N15 116.43(17) . . ?
N14 C40 N13 113.57(16) . . ?
N14 C40 H40A 108.9 . . ?
N13 C40 H40A 108.9 . . ?
N14 C40 H40B 108.9 . . ?
N13 C40 H40B 108.9 . . ?
H40A C40 H40B 107.7 . . ?
N14 C41 N15 112.44(17) . . ?
N14 C41 H41A 109.1 . . ?
N15 C41 H41A 109.1 . . ?
N14 C41 H41B 109.1 . . ?
N15 C41 H41B 109.1 . . ?
H41A C41 H41B 107.8 . . ?
N15 C42 C43 114.22(16) . . ?
N15 C42 H42A 108.7 . . ?
C43 C42 H42A 108.7 . . ?
N15 C42 H42B 108.7 . . ?
C43 C42 H42B 108.7 . . ?
H42A C42 H42B 107.6 . . ?
N16 C43 C44 122.2(2) . . ?
N16 C43 C42 116.25(18) . . ?
C44 C43 C42 121.51(19) . . ?
C45 C44 C43 119.7(2) . . ?
C45 C44 H44 120.1 . . ?
C43 C44 H44 120.1 . . ?
C46 C45 C44 118.4(2) . . ?
C46 C45 H45 120.8 . . ?
C44 C45 H45 120.8 . . ?
C45 C46 C47 119.3(2) . . ?
C45 C46 H46 120.4 . . ?
C47 C46 H46 120.4 . . ?
N16 C47 C46 123.0(2) . . ?
N16 C47 C48 116.35(19) . . ?
C46 C47 C48 120.6(2) . . ?
N11 C48 C47 114.41(17) . . ?
N11 C48 H48A 108.7 . . ?
C47 C48 H48A 108.7 . . ?
N11 C48 H48B 108.7 . . ?
C47 C48 H48B 108.7 . . ?
H48A C48 H48B 107.6 . . ?
N10 C49A C51A 107(3) . . ?
N10 C49A C52A 109(3) . . ?
C51A C49A C52A 109(2) . . ?
N10 C49A C50A 116(2) . . ?
C51A C49A C50A 109(3) . . ?
C52A C49A C50A 106(3) . . ?
C49A C50A H50A 109.5 . . ?
C49A C50A H50B 109.5 . . ?
H50A C50A H50B 109.5 . . ?
C49A C50A H50C 109.5 . . ?
H50A C50A H50C 109.5 . . ?
H50B C50A H50C 109.5 . . ?
C49A C51A H51A 109.5 . . ?
C49A C51A H51B 109.5 . . ?
H51A C51A H51B 109.5 . . ?
C49A C51A H51C 109.5 . . ?
H51A C51A H51C 109.5 . . ?
H51B C51A H51C 109.5 . . ?
C49A C52A H52A 109.5 . . ?
C49A C52A H52B 109.5 . . ?
H52A C52A H52B 109.5 . . ?
C49A C52A H52C 109.5 . . ?
H52A C52A H52C 109.5 . . ?
H52B C52A H52C 109.5 . . ?
C50B C49B N10 114(7) . . ?
C50B C49B C51B 111(5) . . ?
N10 C49B C51B 108(7) . . ?
C50B C49B C52B 111(7) . . ?
N10 C49B C52B 106(5) . . ?
C51B C49B C52B 106(6) . . ?
C49B C50B H50D 109.5 . . ?
C49B C50B H50E 109.5 . . ?
H50D C50B H50E 109.5 . . ?
C49B C50B H50F 109.5 . . ?
H50D C50B H50F 109.5 . . ?
H50E C50B H50F 109.5 . . ?
C49B C51B H51D 109.5 . . ?
C49B C51B H51E 109.5 . . ?
H51D C51B H51E 109.5 . . ?
C49B C51B H51F 109.5 . . ?
H51D C51B H51F 109.5 . . ?
H51E C51B H51F 109.5 . . ?
C49B C52B H52D 109.5 . . ?
C49B C52B H52E 109.5 . . ?
H52D C52B H52E 109.5 . . ?
C49B C52B H52F 109.5 . . ?
H52D C52B H52F 109.5 . . ?
H52E C52B H52F 109.5 . . ?
N14 C53 C56 109.46(18) . . ?
N14 C53 C55 106.31(18) . . ?
C56 C53 C55 107.88(19) . . ?
N14 C53 C54 114.32(17) . . ?
C56 C53 C54 109.6(2) . . ?
C55 C53 C54 109.1(2) . . ?
C53 C54 H54A 109.5 . . ?
C53 C54 H54B 109.5 . . ?
H54A C54 H54B 109.5 . . ?
C53 C54 H54C 109.5 . . ?
H54A C54 H54C 109.5 . . ?
H54B C54 H54C 109.5 . . ?
C53 C55 H55A 109.5 . . ?
C53 C55 H55B 109.5 . . ?
H55A C55 H55B 109.5 . . ?
C53 C55 H55C 109.5 . . ?
H55A C55 H55C 109.5 . . ?
H55B C55 H55C 109.5 . . ?
C53 C56 H56A 109.5 . . ?
C53 C56 H56B 109.5 . . ?
H56A C56 H56B 109.5 . . ?
C53 C56 H56C 109.5 . . ?
H56A C56 H56C 109.5 . . ?
H56B C56 H56C 109.5 . . ?
C1 N1 C4 120.13(15) . . ?
C1 N1 C2 122.44(16) . . ?
C4 N1 C2 117.40(15) . . ?
C3 N2 C2 107.50(15) . . ?
C3 N2 C21 119.86(15) . . ?
C2 N2 C21 116.42(15) . . ?
C1 N3 C20 117.45(15) . . ?
C1 N3 C3 119.99(15) . . ?
C20 N3 C3 118.60(15) . . ?
C5 N4 C9 117.66(16) . . ?
C11 N5 C10 119.76(16) . . ?
C11 N5 C12 123.22(17) . . ?
C10 N5 C12 116.94(16) . . ?
C13 N6 C12 107.47(15) . . ?
C13 N6 C25 118.66(16) . . ?
C12 N6 C25 116.69(15) . . ?
C11 N7 C13 118.84(17) . . ?
C11 N7 C14 118.45(17) . . ?
C13 N7 C14 119.91(17) . . ?
C19 N8 C15 117.27(16) . . ?
C29 N9 C32 119.79(18) . . ?
C29 N9 C30 123.13(19) . . ?
C32 N9 C30 116.59(17) . . ?
C31 N10 C30 106.88(17) . . ?
C31 N10 C49A 119(2) . . ?
C30 N10 C49A 115.4(19) . . ?
C31 N10 C49B 118(5) . . ?
C30 N10 C49B 122(4) . . ?
C29 N11 C31 119.62(18) . . ?
C29 N11 C48 118.85(19) . . ?
C31 N11 C48 120.2(2) . . ?
C37 N12 C33 117.94(17) . . ?
C39 N13 C38 119.83(16) . . ?
C39 N13 C40 122.56(17) . . ?
C38 N13 C40 117.59(16) . . ?
C40 N14 C41 107.36(15) . . ?
C40 N14 C53 115.80(17) . . ?
C41 N14 C53 119.51(17) . . ?
C39 N15 C42 117.45(16) . . ?
C39 N15 C41 120.68(17) . . ?
C42 N15 C41 117.69(17) . . ?
C47 N16 C43 117.31(18) . . ?
C11 O2 O6 142.1(2) . . ?
C11 O2 O8 151.73(17) . . ?
C11 O2 O7 129.6(2) . . ?
C29 O3 O6 135.3(3) . . ?
C29 O3 O7 146.46(19) . . ?
C29 O3 O8 121.9(2) . . ?
H5A O5 H5B 105(3) . . ?

loop_
_geom_bond_atom_site_label_1
_geom_bond_atom_site_label_2
_geom_bond_distance
_geom_bond_site_symmetry_2
_geom_bond_publ_flag
C1 O1 1.243(2) . ?
C1 N1 1.357(2) . ?
C1 N3 1.363(2) . ?
C2 N2 1.437(2) . ?
C2 N1 1.477(2) . ?
C2 H2A 0.9900 . ?
C2 H2B 0.9900 . ?
C3 N2 1.430(2) . ?
C3 N3 1.471(2) . ?
C3 H3A 0.9900 . ?
C3 H3B 0.9900 . ?
C4 N1 1.446(2) . ?
C4 C5 1.517(3) . ?
C4 H4A 0.9900 . ?
C4 H4B 0.9900 . ?
C5 N4 1.340(2) . ?
C5 C6 1.373(3) . ?
C6 C7 1.384(3) . ?
C6 H6 0.9500 . ?
C7 C8 1.373(3) . ?
C7 H7 0.9500 . ?
C8 C9 1.379(3) . ?
C8 H8 0.9500 . ?
C9 N4 1.342(2) . ?
C9 C10 1.505(3) . ?
C10 N5 1.446(2) . ?
C10 H10A 0.9900 . ?
C10 H10B 0.9900 . ?
C11 O2 1.238(2) . ?
C11 N5 1.351(2) . ?
C11 N7 1.362(3) . ?
C12 N6 1.441(2) . ?
C12 N5 1.462(2) . ?
C12 H12A 0.9900 . ?
C12 H12B 0.9900 . ?
C13 N6 1.433(2) . ?
C13 N7 1.456(2) . ?
C13 H13A 0.9900 . ?
C13 H13B 0.9900 . ?
C14 N7 1.460(2) . ?
C14 C15 1.513(3) . ?
C14 H14A 0.9900 . ?
C14 H14B 0.9900 . ?
C15 N8 1.344(2) . ?
C15 C16 1.381(3) . ?
C16 C17 1.374(3) . ?
C16 H16 0.9500 . ?
C17 C18 1.378(3) . ?
C17 H17 0.9500 . ?
C18 C19 1.385(3) . ?
C18 H18 0.9500 . ?
C19 N8 1.344(2) . ?
C19 C20 1.518(3) . ?
C20 N3 1.457(2) . ?
C20 H20A 0.9900 . ?
C20 H20B 0.9900 . ?
C21 N2 1.501(2) . ?
C21 C24 1.513(3) . ?
C21 C23 1.517(3) . ?
C21 C22 1.532(3) . ?
C22 H22A 0.9800 . ?
C22 H22B 0.9800 . ?
C22 H22C 0.9800 . ?
C23 H23A 0.9800 . ?
C23 H23B 0.9800 . ?
C23 H23C 0.9800 . ?
C24 H24A 0.9800 . ?
C24 H24B 0.9800 . ?
C24 H24C 0.9800 . ?
C25 N6 1.494(2) . ?
C25 C28 1.512(3) . ?
C25 C27 1.522(3) . ?
C25 C26 1.533(3) . ?
C26 H26A 0.9800 . ?
C26 H26B 0.9800 . ?
C26 H26C 0.9800 . ?
C27 H27A 0.9800 . ?
C27 H27B 0.9800 . ?
C27 H27C 0.9800 . ?
C28 H28A 0.9800 . ?
C28 H28B 0.9800 . ?
C28 H28C 0.9800 . ?
C29 O3 1.243(2) . ?
C29 N11 1.355(3) . ?
C29 N9 1.362(3) . ?
C30 N10 1.441(3) . ?
C30 N9 1.471(2) . ?
C30 H30A 0.9900 . ?
C30 H30B 0.9900 . ?
C31 N10 1.437(3) . ?
C31 N11 1.454(3) . ?
C31 H31A 0.9900 . ?
C31 H31B 0.9900 . ?
C32 N9 1.433(3) . ?
C32 C33 1.507(3) . ?
C32 H32A 0.9900 . ?
C32 H32B 0.9900 . ?
C33 N12 1.342(2) . ?
C33 C34 1.374(3) . ?
C34 C35 1.367(3) . ?
C34 H34 0.9500 . ?
C35 C36 1.375(3) . ?
C35 H35 0.9500 . ?
C36 C37 1.381(3) . ?
C36 H36 0.9500 . ?
C37 N12 1.338(2) . ?
C37 C38 1.503(3) . ?
C38 N13 1.444(2) . ?
C38 H38A 0.9900 . ?
C38 H38B 0.9900 . ?
C39 O4 1.238(2) . ?
C39 N13 1.358(2) . ?
C39 N15 1.365(2) . ?
C40 N14 1.438(3) . ?
C40 N13 1.465(2) . ?
C40 H40A 0.9900 . ?
C40 H40B 0.9900 . ?
C41 N14 1.440(2) . ?
C41 N15 1.469(3) . ?
C41 H41A 0.9900 . ?
C41 H41B 0.9900 . ?
C42 N15 1.457(2) . ?
C42 C43 1.505(3) . ?
C42 H42A 0.9900 . ?
C42 H42B 0.9900 . ?
C43 N16 1.344(3) . ?
C43 C44 1.384(3) . ?
C44 C45 1.372(3) . ?
C44 H44 0.9500 . ?
C45 C46 1.369(3) . ?
C45 H45 0.9500 . ?
C46 C47 1.382(3) . ?
C46 H46 0.9500 . ?
C47 N16 1.340(3) . ?
C47 C48 1.521(3) . ?
C48 N11 1.455(3) . ?
C48 H48A 0.9900 . ?
C48 H48B 0.9900 . ?
C49A N10 1.494(5) . ?
C49A C51A 1.51(6) . ?
C49A C52A 1.52(5) . ?
C49A C50A 1.57(4) . ?
C50A H50A 0.9800 . ?
C50A H50B 0.9800 . ?
C50A H50C 0.9800 . ?
C51A H51A 0.9800 . ?
C51A H51B 0.9800 . ?
C51A H51C 0.9800 . ?
C52A H52A 0.9800 . ?
C52A H52B 0.9800 . ?
C52A H52C 0.9800 . ?
C49B C50B 1.41(11) . ?
C49B N10 1.494(7) . ?
C49B C51B 1.56(13) . ?
C49B C52B 1.56(10) . ?
C50B H50D 0.9800 . ?
C50B H50E 0.9800 . ?
C50B H50F 0.9800 . ?
C51B H51D 0.9800 . ?
C51B H51E 0.9800 . ?
C51B H51F 0.9800 . ?
C52B H52D 0.9800 . ?
C52B H52E 0.9800 . ?
C52B H52F 0.9800 . ?
C53 N14 1.493(3) . ?
C53 C56 1.514(3) . ?
C53 C55 1.527(3) . ?
C53 C54 1.530(3) . ?
C54 H54A 0.9800 . ?
C54 H54B 0.9800 . ?
C54 H54C 0.9800 . ?
C55 H55A 0.9800 . ?
C55 H55B 0.9800 . ?
C55 H55C 0.9800 . ?
C56 H56A 0.9800 . ?
C56 H56B 0.9800 . ?
C56 H56C 0.9800 . ?
O5 H5A 0.857(13) . ?
O5 H5B 0.868(14) . ?
O6 O8 0.771(7) . ?
O6 O7 0.773(7) . ?
O7 O8 1.542(10) . ?

loop_
_geom_hbond_atom_site_label_D
_geom_hbond_atom_site_label_H
_geom_hbond_atom_site_label_A
_geom_hbond_distance_DH
_geom_hbond_distance_HA
_geom_hbond_distance_DA
_geom_hbond_angle_DHA
_geom_hbond_site_symmetry_A
O5 H5A O1 0.857(13) 1.988(14) 2.8366(19) 171(3) .
O5 H5B O4 0.868(14) 1.960(14) 2.826(2) 174(3) .

loop_
_geom_torsion_atom_site_label_1
_geom_torsion_atom_site_label_2
_geom_torsion_atom_site_label_3
_geom_torsion_atom_site_label_4
_geom_torsion
_geom_torsion_site_symmetry_1
_geom_torsion_site_symmetry_2
_geom_torsion_site_symmetry_3
_geom_torsion_site_symmetry_4
_geom_torsion_publ_flag
N1 C4 C5 N4 36.9(2) . . . . ?
N1 C4 C5 C6 -144.21(19) . . . . ?
N4 C5 C6 C7 0.6(3) . . . . ?
C4 C5 C6 C7 -178.3(2) . . . . ?
C5 C6 C7 C8 -0.7(4) . . . . ?
C6 C7 C8 C9 0.5(4) . . . . ?
C7 C8 C9 N4 -0.1(3) . . . . ?
C7 C8 C9 C10 178.0(2) . . . . ?
N4 C9 C10 N5 -36.9(2) . . . . ?
C8 C9 C10 N5 145.03(19) . . . . ?
N7 C14 C15 N8 -58.0(2) . . . . ?
N7 C14 C15 C16 122.2(2) . . . . ?
N8 C15 C16 C17 -1.1(3) . . . . ?
C14 C15 C16 C17 178.70(19) . . . . ?
C15 C16 C17 C18 1.1(3) . . . . ?
C16 C17 C18 C19 0.2(3) . . . . ?
C17 C18 C19 N8 -1.6(3) . . . . ?
C17 C18 C19 C20 177.46(18) . . . . ?
N8 C19 C20 N3 55.3(2) . . . . ?
C18 C19 C20 N3 -123.85(19) . . . . ?
N9 C32 C33 N12 -26.1(3) . . . . ?
N9 C32 C33 C34 154.88(19) . . . . ?
N12 C33 C34 C35 0.2(3) . . . . ?
C32 C33 C34 C35 179.2(2) . . . . ?
C33 C34 C35 C36 -0.3(4) . . . . ?
C34 C35 C36 C37 -0.4(4) . . . . ?
C35 C36 C37 N12 1.3(3) . . . . ?
C35 C36 C37 C38 -177.9(2) . . . . ?
N12 C37 C38 N13 23.3(3) . . . . ?
C36 C37 C38 N13 -157.51(18) . . . . ?
N15 C42 C43 N16 48.2(3) . . . . ?
N15 C42 C43 C44 -131.8(2) . . . . ?
N16 C43 C44 C45 0.0(3) . . . . ?
C42 C43 C44 C45 -179.91(19) . . . . ?
C43 C44 C45 C46 -0.7(3) . . . . ?
C44 C45 C46 C47 0.5(3) . . . . ?
C45 C46 C47 N16 0.3(3) . . . . ?
C45 C46 C47 C48 179.3(2) . . . . ?
N16 C47 C48 N11 -52.8(3) . . . . ?
C46 C47 C48 N11 128.1(2) . . . . ?
O1 C1 N1 C4 -3.8(3) . . . . ?
N3 C1 N1 C4 178.78(16) . . . . ?
O1 C1 N1 C2 178.38(17) . . . . ?
N3 C1 N1 C2 0.9(3) . . . . ?
C5 C4 N1 C1 -122.76(19) . . . . ?
C5 C4 N1 C2 55.2(2) . . . . ?
N2 C2 N1 C1 -25.1(2) . . . . ?
N2 C2 N1 C4 156.97(16) . . . . ?
N3 C3 N2 C2 -57.8(2) . . . . ?
N3 C3 N2 C21 78.1(2) . . . . ?
N1 C2 N2 C3 51.9(2) . . . . ?
N1 C2 N2 C21 -85.8(2) . . . . ?
C24 C21 N2 C3 36.1(2) . . . . ?
C23 C21 N2 C3 153.61(17) . . . . ?
C22 C21 N2 C3 -86.1(2) . . . . ?
C24 C21 N2 C2 168.39(17) . . . . ?
C23 C21 N2 C2 -74.1(2) . . . . ?
C22 C21 N2 C2 46.1(2) . . . . ?
O1 C1 N3 C20 18.8(2) . . . . ?
N1 C1 N3 C20 -163.73(15) . . . . ?
O1 C1 N3 C3 176.13(16) . . . . ?
N1 C1 N3 C3 -6.4(2) . . . . ?
C19 C20 N3 C1 65.2(2) . . . . ?
C19 C20 N3 C3 -92.4(2) . . . . ?
N2 C3 N3 C1 36.5(2) . . . . ?
N2 C3 N3 C20 -166.45(16) . . . . ?
C6 C5 N4 C9 -0.2(3) . . . . ?
C4 C5 N4 C9 178.71(16) . . . . ?
C8 C9 N4 C5 -0.1(3) . . . . ?
C10 C9 N4 C5 -178.13(17) . . . . ?
O2 C11 N5 C10 5.6(3) . . . . ?
N7 C11 N5 C10 -176.93(16) . . . . ?
O2 C11 N5 C12 -177.84(17) . . . . ?
N7 C11 N5 C12 -0.4(3) . . . . ?
C9 C10 N5 C11 112.7(2) . . . . ?
C9 C10 N5 C12 -64.1(2) . . . . ?
N6 C12 N5 C11 21.5(3) . . . . ?
N6 C12 N5 C10 -161.80(16) . . . . ?
N7 C13 N6 C12 59.9(2) . . . . ?
N7 C13 N6 C25 -75.2(2) . . . . ?
N5 C12 N6 C13 -49.6(2) . . . . ?
N5 C12 N6 C25 86.5(2) . . . . ?
C28 C25 N6 C13 -45.1(2) . . . . ?
C27 C25 N6 C13 -160.99(16) . . . . ?
C26 C25 N6 C13 79.3(2) . . . . ?
C28 C25 N6 C12 -176.21(17) . . . . ?
C27 C25 N6 C12 67.9(2) . . . . ?
C26 C25 N6 C12 -51.8(2) . . . . ?
O2 C11 N7 C13 -172.33(17) . . . . ?
N5 C11 N7 C13 10.2(2) . . . . ?
O2 C11 N7 C14 -11.3(3) . . . . ?
N5 C11 N7 C14 171.20(16) . . . . ?
N6 C13 N7 C11 -41.6(2) . . . . ?
N6 C13 N7 C14 157.68(16) . . . . ?
C15 C14 N7 C11 -65.6(2) . . . . ?
C15 C14 N7 C13 95.2(2) . . . . ?
C18 C19 N8 C15 1.7(3) . . . . ?
C20 C19 N8 C15 -177.47(16) . . . . ?
C16 C15 N8 C19 -0.3(3) . . . . ?
C14 C15 N8 C19 179.91(17) . . . . ?
O3 C29 N9 C32 9.2(3) . . . . ?
N11 C29 N9 C32 -173.91(18) . . . . ?
O3 C29 N9 C30 -179.16(18) . . . . ?
N11 C29 N9 C30 -2.3(3) . . . . ?
C33 C32 N9 C29 104.9(2) . . . . ?
C33 C32 N9 C30 -67.3(2) . . . . ?
N10 C30 N9 C29 23.6(3) . . . . ?
N10 C30 N9 C32 -164.55(17) . . . . ?
N11 C31 N10 C30 59.8(2) . . . . ?
N11 C31 N10 C49A -73.0(19) . . . . ?
N11 C31 N10 C49B -81(4) . . . . ?
N9 C30 N10 C31 -50.3(2) . . . . ?
C51A C49A N10 C31 -154.6(17) . . . . ?
C52A C49A N10 C30 -165.9(18) . . . . ?
O3 C29 N11 C31 -171.98(18) . . . . ?
N9 C29 N11 C31 11.1(3) . . . . ?
O3 C29 N11 C48 -5.3(3) . . . . ?
N9 C29 N11 C48 177.85(17) . . . . ?
N10 C31 N11 C29 -41.8(3) . . . . ?
N10 C31 N11 C48 151.61(18) . . . . ?
C47 C48 N11 C29 -70.2(3) . . . . ?
C47 C48 N11 C31 96.5(2) . . . . ?
C36 C37 N12 C33 -1.4(3) . . . . ?
C38 C37 N12 C33 177.71(17) . . . . ?
C34 C33 N12 C37 0.7(3) . . . . ?
C32 C33 N12 C37 -178.31(17) . . . . ?
O4 C39 N13 C38 2.7(3) . . . . ?
N15 C39 N13 C38 -174.49(16) . . . . ?
O4 C39 N13 C40 -178.76(17) . . . . ?
N15 C39 N13 C40 4.0(3) . . . . ?
C37 C38 N13 C39 -115.56(19) . . . . ?
C37 C38 N13 C40 65.9(2) . . . . ?
N14 C40 N13 C39 -27.1(3) . . . . ?
N14 C40 N13 C38 151.48(17) . . . . ?
N13 C40 N14 C41 51.9(2) . . . . ?
N13 C40 N14 C53 -84.5(2) . . . . ?
N15 C41 N14 C40 -56.8(2) . . . . ?
N15 C41 N14 C53 77.7(2) . . . . ?
C56 C53 N14 C40 170.60(18) . . . . ?
C55 C53 N14 C40 -73.1(2) . . . . ?
C54 C53 N14 C40 47.2(3) . . . . ?
C56 C53 N14 C41 39.7(2) . . . . ?
C55 C53 N14 C41 155.99(19) . . . . ?
C54 C53 N14 C41 -83.6(2) . . . . ?
O4 C39 N15 C42 17.0(3) . . . . ?
N13 C39 N15 C42 -165.71(16) . . . . ?
O4 C39 N15 C41 173.55(17) . . . . ?
N13 C39 N15 C41 -9.2(3) . . . . ?
C43 C42 N15 C39 64.5(2) . . . . ?
C43 C42 N15 C41 -92.7(2) . . . . ?
N14 C41 N15 C39 37.4(3) . . . . ?
N14 C41 N15 C42 -166.18(16) . . . . ?
C46 C47 N16 C43 -0.9(3) . . . . ?
C48 C47 N16 C43 -179.95(18) . . . . ?
C44 C43 N16 C47 0.7(3) . . . . ?
C42 C43 N16 C47 -179.31(18) . . . . ?
